data_4306484
loop_
_publ_author_name
'Fang Kong'
'Hai-Long Jiang'
'Ting Hu'
'Jiang-Gao Mao'

_publ_section_title
;
CsB3GeO7 and K2B2Ge3O10: Explorations of New Second-Order Nonlinear Optical
Materials in the Borogermanate Systems
;
_journal_name_full 'Inorganic Chemistry'
_journal_page_first 10611
_journal_page_last 10617
_journal_paper_doi 10.1021/ic801292p
_journal_volume 47
_journal_year 2008
_chemical_formula_sum 'B3 Cs Ge O7'
_chemical_formula_weight 349.93
_chemical_name_systematic
; 
 ? 
;
_space_group_IT_number 33
_symmetry_cell_setting orthorhombic
_symmetry_space_group_name_Hall 'P 2c -2n'
_symmetry_space_group_name_H-M 'P n a 21'
_atom_sites_solution_hydrogens none
_atom_sites_solution_primary direct
_atom_sites_solution_secondary difmap
_audit_creation_method SHELXL-97
_cell_angle_alpha 90.00
_cell_angle_beta 90.00
_cell_angle_gamma 90.00
_cell_formula_units_Z 4
_cell_length_a 9.542(3)
_cell_length_b 9.823(3)
_cell_length_c 7.009(2)
_cell_measurement_temperature 293(2)
_cell_volume 657.0(3)
_computing_structure_refinement 'SHELXL-97 (Sheldrick, 1997)'
_computing_structure_solution 'SHELXS-97 (Sheldrick, 1990)'
_diffrn_ambient_temperature 293(2)
_diffrn_measured_fraction_theta_full 0.996
_diffrn_measured_fraction_theta_max 0.996
_diffrn_measurement_device_type 'Rigaku Mercury CCD'
_diffrn_measurement_method CCD_Profile_fitting
_diffrn_radiation_monochromator graphite
_diffrn_radiation_source 'fine-focus sealed tube'
_diffrn_radiation_type MoK\a
_diffrn_radiation_wavelength 0.71073
_diffrn_reflns_av_R_equivalents 0.0206
_diffrn_reflns_av_sigmaI/netI 0.0224
_diffrn_reflns_limit_h_max 12
_diffrn_reflns_limit_h_min -12
_diffrn_reflns_limit_k_max 12
_diffrn_reflns_limit_k_min -12
_diffrn_reflns_limit_l_max 7
_diffrn_reflns_limit_l_min -9
_diffrn_reflns_number 4733
_diffrn_reflns_theta_full 27.48
_diffrn_reflns_theta_max 27.48
_diffrn_reflns_theta_min 2.98
_diffrn_standards_decay_% <1.0%
_exptl_absorpt_coefficient_mu 10.111
_exptl_absorpt_correction_T_max 1.00
_exptl_absorpt_correction_T_min 0.29
_exptl_absorpt_correction_type multi-scan
_exptl_crystal_colour colorless
_exptl_crystal_density_diffrn 3.538
_exptl_crystal_density_method 'not measured'
_exptl_crystal_description plate
_exptl_crystal_F_000 632
_exptl_crystal_size_max 0.20
_exptl_crystal_size_mid 0.15
_exptl_crystal_size_min 0.03
_refine_diff_density_max 0.514
_refine_diff_density_min -0.828
_refine_diff_density_rms 0.103
_refine_ls_abs_structure_details 'Flack H D (1983), Acta Cryst. A39, 876-881'
_refine_ls_abs_structure_Flack 0.041(14)
_refine_ls_extinction_coef 0.0161(5)
_refine_ls_extinction_expression Fc^*^=kFc[1+0.001xFc^2^\l^3^/sin(2\q)]^-1/4^
_refine_ls_extinction_method SHELXL
_refine_ls_goodness_of_fit_ref 1.085
_refine_ls_hydrogen_treatment none
_refine_ls_matrix_type full
_refine_ls_number_parameters 110
_refine_ls_number_reflns 1409
_refine_ls_number_restraints 1
_refine_ls_restrained_S_all 1.085
_refine_ls_R_factor_all 0.0157
_refine_ls_R_factor_gt 0.0151
_refine_ls_shift/su_max 0.001
_refine_ls_shift/su_mean 0.000
_refine_ls_structure_factor_coef Fsqd
_refine_ls_weighting_details 'calc w=1/[\s^2^(Fo^2^)+(0.0158P)^2^+0.0000P] where P=(Fo^2^+2Fc^2^)/3'
_refine_ls_weighting_scheme calc
_refine_ls_wR_factor_gt 0.0342
_refine_ls_wR_factor_ref 0.0344
_reflns_number_gt 1380
_reflns_number_total 1409
_reflns_threshold_expression >2sigma(I)
_cod_data_source_file ic801292p_si_001_1.cif
_cod_data_source_block CsGeB3O7
_cod_depositor_comments
;
The following automatic conversions were performed:
'_exptl_absorpt_correction_type' value 'Multi-Scan' changed to
'multi-scan' according to
'/home/saulius/struct/CIF-dictionaries/cif_core.dic' dictionary named
'cif_core.dic' version 2.4.1 from 2010-06-29.

Automatic conversion script
Id: cif_fix_enum 1527 2010-12-29 10:47:43Z saulius 
;
_cod_database_code 4306484

loop_
_symmetry_equiv_pos_as_xyz
'x, y, z'
'-x, -y, z+1/2'
'x+1/2, -y+1/2, z'
'-x+1/2, y+1/2, z+1/2'

loop_
_atom_site_label
_atom_site_type_symbol
_atom_site_fract_x
_atom_site_fract_y
_atom_site_fract_z
_atom_site_U_iso_or_equiv
_atom_site_adp_type
_atom_site_occupancy
_atom_site_symmetry_multiplicity
_atom_site_calc_flag
_atom_site_refinement_flags
_atom_site_disorder_assembly
_atom_site_disorder_group
Cs1 Cs 0.496520(16) 0.827026(17) 0.00571(7) 0.01862(7) Uani 1 1 d . . .
Ge1 Ge 0.26987(2) 0.60956(2) 0.49403(7) 0.00716(8) Uani 1 1 d . . .
B1 B 0.0394(3) 0.7822(3) 0.4605(5) 0.0094(8) Uani 1 1 d . . .
B2 B 0.3476(4) 0.4354(4) 0.1971(6) 0.0111(8) Uani 1 1 d . . .
B3 B 0.3251(4) 0.4891(4) 0.8668(6) 0.0115(8) Uani 1 1 d . . .
O1 O 0.1014(2) 0.6478(2) 0.4202(4) 0.0114(5) Uani 1 1 d . . .
O2 O 0.0742(3) 0.8256(2) 0.6539(4) 0.0117(5) Uani 1 1 d . . .
O3 O 0.0919(3) 0.8837(2) 0.3188(4) 0.0109(5) Uani 1 1 d . . .
O4 O 0.2614(2) 0.5753(2) 0.7399(4) 0.0148(5) Uani 1 1 d . . .
O5 O 0.2992(3) 0.5219(2) 0.0571(3) 0.0155(6) Uani 1 1 d . . .
O6 O 0.3875(2) 0.7365(2) 0.4377(3) 0.0116(5) Uani 1 1 d . . .
O7 O 0.3125(2) 0.4531(2) 0.3853(4) 0.0128(5) Uani 1 1 d . . .

loop_
_atom_site_aniso_label
_atom_site_aniso_U_11
_atom_site_aniso_U_22
_atom_site_aniso_U_33
_atom_site_aniso_U_23
_atom_site_aniso_U_13
_atom_site_aniso_U_12
Cs1 0.02301(11) 0.02026(10) 0.01259(12) -0.00036(15) -0.00088(12) 0.00457(6)
Ge1 0.00843(13) 0.00756(12) 0.00548(15) -0.00011(19) 0.0000(2) 0.00076(8)
B1 0.0110(13) 0.0096(13) 0.008(2) 0.0001(13) -0.0001(13) 0.0006(12)
B2 0.0098(18) 0.0134(16) 0.010(2) -0.0016(15) 0.0018(14) -0.0001(14)
B3 0.0104(19) 0.0155(19) 0.009(2) 0.0018(15) -0.0005(15) -0.0020(15)
O1 0.0078(10) 0.0107(10) 0.0159(13) -0.0017(9) -0.0030(8) 0.0006(8)
O2 0.0172(12) 0.0123(11) 0.0056(14) -0.0001(10) -0.0010(9) -0.0043(9)
O3 0.0171(12) 0.0109(11) 0.0048(13) 0.0013(9) -0.0018(10) -0.0018(9)
O4 0.0199(12) 0.0181(11) 0.0064(13) 0.0051(10) 0.0006(10) 0.0082(9)
O5 0.0231(12) 0.0159(11) 0.0074(15) -0.0019(9) 0.0017(10) 0.0078(9)
O6 0.0087(9) 0.0104(10) 0.0157(14) 0.0030(8) -0.0013(8) -0.0004(8)
O7 0.0186(11) 0.0124(11) 0.0073(13) -0.0016(9) 0.0018(10) 0.0015(9)

loop_
_atom_type_symbol
_atom_type_description
_atom_type_scat_dispersion_real
_atom_type_scat_dispersion_imag
_atom_type_scat_source
B B 0.0013 0.0007 'International Tables Vol C Tables 4.2.6.8 and 6.1.1.4'
O O 0.0106 0.0060 'International Tables Vol C Tables 4.2.6.8 and 6.1.1.4'
Ge Ge 0.1547 1.8001 'International Tables Vol C Tables 4.2.6.8 and 6.1.1.4'
Cs Cs -0.3680 2.1192 'International Tables Vol C Tables 4.2.6.8 and 6.1.1.4'

loop_
_geom_angle_atom_site_label_1
_geom_angle_atom_site_label_2
_geom_angle_atom_site_label_3
_geom_angle
_geom_angle_site_symmetry_1
_geom_angle_site_symmetry_3
_geom_angle_publ_flag
O2 Cs1 O1 137.70(6) 3_564 3_565 ?
O2 Cs1 O3 100.02(7) 3_564 3_565 ?
O1 Cs1 O3 45.79(6) 3_565 3_565 ?
O2 Cs1 O5 95.73(6) 3_564 3_565 ?
O1 Cs1 O5 64.70(6) 3_565 3_565 ?
O3 Cs1 O5 88.07(6) 3_565 3_565 ?
O2 Cs1 O4 59.06(6) 3_564 3_564 ?
O1 Cs1 O4 105.16(6) 3_565 3_564 ?
O3 Cs1 O4 111.40(7) 3_565 3_564 ?
O5 Cs1 O4 41.36(6) 3_565 3_564 ?
O2 Cs1 O7 101.47(6) 3_564 4_554 ?
O1 Cs1 O7 119.99(6) 3_565 4_554 ?
O3 Cs1 O7 132.94(6) 3_565 4_554 ?
O5 Cs1 O7 130.25(6) 3_565 4_554 ?
O4 Cs1 O7 115.59(6) 3_564 4_554 ?
O2 Cs1 O6 134.23(6) 3_564 . ?
O1 Cs1 O6 42.64(5) 3_565 . ?
O3 Cs1 O6 43.95(6) 3_565 . ?
O5 Cs1 O6 107.32(6) 3_565 . ?
O4 Cs1 O6 146.76(6) 3_564 . ?
O7 Cs1 O6 93.07(6) 4_554 . ?
O2 Cs1 O1 113.30(6) 3_564 4_554 ?
O1 Cs1 O1 100.62(5) 3_565 4_554 ?
O3 Cs1 O1 145.63(6) 3_565 4_554 ?
O5 Cs1 O1 80.71(6) 3_565 4_554 ?
O4 Cs1 O1 80.67(6) 3_564 4_554 ?
O7 Cs1 O1 49.59(5) 4_554 4_554 ?
O6 Cs1 O1 109.16(6) . 4_554 ?
O2 Cs1 B1 126.11(8) 3_564 3_565 ?
O1 Cs1 B1 25.78(6) 3_565 3_565 ?
O3 Cs1 B1 26.09(7) 3_565 3_565 ?
O5 Cs1 B1 86.17(7) 3_565 3_565 ?
O4 Cs1 B1 122.24(7) 3_564 3_565 ?
O7 Cs1 B1 117.80(7) 4_554 3_565 ?
O6 Cs1 B1 25.28(6) . 3_565 ?
O1 Cs1 B1 120.09(7) 4_554 3_565 ?
O2 Cs1 O7 41.88(6) 3_564 2_664 ?
O1 Cs1 O7 97.16(6) 3_565 2_664 ?
O3 Cs1 O7 59.16(6) 3_565 2_664 ?
O5 Cs1 O7 85.48(6) 3_565 2_664 ?
O4 Cs1 O7 71.55(6) 3_564 2_664 ?
O7 Cs1 O7 135.73(6) 4_554 2_664 ?
O6 Cs1 O7 100.21(5) . 2_664 ?
O1 Cs1 O7 150.11(6) 4_554 2_664 ?
B1 Cs1 O7 84.99(7) 3_565 2_664 ?
O2 Cs1 O5 77.97(6) 3_564 . ?
O1 Cs1 O5 98.27(6) 3_565 . ?
O3 Cs1 O5 61.88(6) 3_565 . ?
O5 Cs1 O5 147.06(6) 3_565 . ?
O4 Cs1 O5 135.31(5) 3_564 . ?
O7 Cs1 O5 82.51(6) 4_554 . ?
O6 Cs1 O5 61.10(5) . . ?
O1 Cs1 O5 131.67(6) 4_554 . ?
B1 Cs1 O5 72.65(7) 3_565 . ?
O7 Cs1 O5 68.14(6) 2_664 . ?
O2 Cs1 B2 20.00(7) 3_564 2_664 ?
O1 Cs1 B2 118.63(7) 3_565 2_664 ?
O3 Cs1 B2 80.35(8) 3_565 2_664 ?
O5 Cs1 B2 91.48(7) 3_565 2_664 ?
O4 Cs1 B2 63.90(7) 3_564 2_664 ?
O7 Cs1 B2 118.20(7) 4_554 2_664 ?
O6 Cs1 B2 118.35(7) . 2_664 ?
O1 Cs1 B2 131.94(7) 4_554 2_664 ?
B1 Cs1 B2 106.40(8) 3_565 2_664 ?
O7 Cs1 B2 21.90(7) 2_664 2_664 ?
O5 Cs1 B2 71.52(7) . 2_664 ?
O6 Ge1 O1 112.29(10) . . ?
O6 Ge1 O4 113.15(11) . . ?
O1 Ge1 O4 106.98(11) . . ?
O6 Ge1 O7 112.44(10) . . ?
O1 Ge1 O7 105.91(10) . . ?
O4 Ge1 O7 105.52(11) . . ?
O6 Ge1 Cs1 168.00(8) . 4_545 ?
O1 Ge1 Cs1 62.56(7) . 4_545 ?
O4 Ge1 Cs1 78.84(8) . 4_545 ?
O7 Ge1 Cs1 61.47(7) . 4_545 ?
O6 Ge1 Cs1 96.12(7) . 3_465 ?
O1 Ge1 Cs1 34.51(8) . 3_465 ?
O4 Ge1 Cs1 140.49(8) . 3_465 ?
O7 Ge1 Cs1 85.58(8) . 3_465 ?
Cs1 Ge1 Cs1 73.602(15) 4_545 3_465 ?
O2 B1 O6 111.2(3) . 3_465 ?
O2 B1 O1 110.4(3) . . ?
O6 B1 O1 105.2(2) 3_465 . ?
O2 B1 O3 110.3(2) . . ?
O6 B1 O3 110.0(3) 3_465 . ?
O1 B1 O3 109.6(3) . . ?
O2 B1 Cs1 173.7(2) . 3_465 ?
O6 B1 Cs1 74.88(16) 3_465 3_465 ?
O1 B1 Cs1 65.45(16) . 3_465 ?
O3 B1 Cs1 68.08(16) . 3_465 ?
O2 B2 O7 116.9(3) 4_544 . ?
O2 B2 O5 121.3(3) 4_544 . ?
O7 B2 O5 121.7(3) . . ?
O2 B2 Cs1 49.20(18) 4_544 2_665 ?
O7 B2 Cs1 67.79(19) . 2_665 ?
O5 B2 Cs1 170.5(3) . 2_665 ?
O3 B3 O4 125.1(4) 4_545 . ?
O3 B3 O5 121.4(3) 4_545 1_556 ?
O4 B3 O5 113.6(3) . 1_556 ?
O3 B3 Cs1 158.1(2) 4_545 3_466 ?
O4 B3 Cs1 59.96(18) . 3_466 ?
O5 B3 Cs1 59.46(17) 1_556 3_466 ?
O3 B3 Cs1 118.6(2) 4_545 1_556 ?
O4 B3 Cs1 79.6(2) . 1_556 ?
O5 B3 Cs1 68.4(2) 1_556 1_556 ?
Cs1 B3 Cs1 82.72(9) 3_466 1_556 ?
B1 O1 Ge1 120.66(19) . . ?
B1 O1 Cs1 88.76(17) . 3_465 ?
Ge1 O1 Cs1 126.95(11) . 3_465 ?
B1 O1 Cs1 134.28(17) . 4_545 ?
Ge1 O1 Cs1 90.08(8) . 4_545 ?
Cs1 O1 Cs1 98.86(6) 3_465 4_545 ?
B2 O2 B1 124.7(3) 4 . ?
B2 O2 Cs1 110.8(2) 4 3_466 ?
B1 O2 Cs1 124.43(17) . 3_466 ?
B3 O3 B1 123.0(3) 4_554 . ?
B3 O3 Cs1 148.1(2) 4_554 3_465 ?
B1 O3 Cs1 85.83(17) . 3_465 ?
B3 O4 Ge1 137.2(3) . . ?
B3 O4 Cs1 98.9(2) . 3_466 ?
Ge1 O4 Cs1 122.41(10) . 3_466 ?
B2 O5 B3 118.7(3) . 1_554 ?
B2 O5 Cs1 130.9(2) . 3_465 ?
B3 O5 Cs1 99.0(2) 1_554 3_465 ?
B2 O5 Cs1 114.5(2) . . ?
B3 O5 Cs1 90.2(2) 1_554 . ?
Cs1 O5 Cs1 94.23(6) 3_465 . ?
B1 O6 Ge1 121.78(18) 3_565 . ?
B1 O6 Cs1 79.84(16) 3_565 . ?
Ge1 O6 Cs1 127.31(10) . . ?
B2 O7 Ge1 125.6(2) . . ?
B2 O7 Cs1 114.58(19) . 4_545 ?
Ge1 O7 Cs1 90.60(8) . 4_545 ?
B2 O7 Cs1 90.3(2) . 2_665 ?
Ge1 O7 Cs1 136.08(12) . 2_665 ?
Cs1 O7 Cs1 96.39(6) 4_545 2_665 ?

loop_
_geom_bond_atom_site_label_1
_geom_bond_atom_site_label_2
_geom_bond_distance
_geom_bond_site_symmetry_2
_geom_bond_publ_flag
Cs1 O2 2.980(2) 3_564 ?
Cs1 O1 3.083(3) 3_565 ?
Cs1 O3 3.151(2) 3_565 ?
Cs1 O5 3.268(3) 3_565 ?
Cs1 O4 3.283(2) 3_564 ?
Cs1 O7 3.307(2) 4_554 ?
Cs1 O6 3.323(2) . ?
Cs1 O1 3.341(2) 4_554 ?
Cs1 B1 3.388(4) 3_565 ?
Cs1 O7 3.407(2) 2_664 ?
Cs1 O5 3.558(2) . ?
Cs1 B2 3.680(4) 2_664 ?
Ge1 O6 1.724(2) . ?
Ge1 O1 1.730(2) . ?
Ge1 O4 1.758(3) . ?
Ge1 O7 1.763(2) . ?
Ge1 Cs1 3.7644(8) 4_545 ?
Ge1 Cs1 4.3482(11) 3_465 ?
B1 O2 1.459(4) . ?
B1 O6 1.470(4) 3_465 ?
B1 O1 1.474(4) . ?
B1 O3 1.494(4) . ?
B1 Cs1 3.388(4) 3_465 ?
B2 O2 1.346(4) 4_544 ?
B2 O7 1.372(5) . ?
B2 O5 1.377(5) . ?
B2 Cs1 3.680(4) 2_665 ?
B3 O3 1.346(5) 4_545 ?
B3 O4 1.370(5) . ?
B3 O5 1.395(5) 1_556 ?
B3 Cs1 3.748(4) 3_466 ?
B3 Cs1 3.827(4) 1_556 ?
O1 Cs1 3.083(3) 3_465 ?
O1 Cs1 3.341(2) 4_545 ?
O2 B2 1.346(4) 4 ?
O2 Cs1 2.980(2) 3_466 ?
O3 B3 1.346(5) 4_554 ?
O3 Cs1 3.151(2) 3_465 ?
O4 Cs1 3.283(2) 3_466 ?
O5 B3 1.395(5) 1_554 ?
O5 Cs1 3.268(3) 3_465 ?
O6 B1 1.470(4) 3_565 ?
O7 Cs1 3.307(2) 4_545 ?
O7 Cs1 3.407(2) 2_665 ?
